data_7244365
loop_
_publ_author_name
'Sakamoto, Hikaru'
'Ito, Akitaka'
'Ohtani, Masataka'

_publ_section_title
;
 Unusual ligand substitution of a metal-organic framework with distorted
 metal--ligand coordination
;
_journal_name_full CrystEngComm
_journal_paper_doi 10.1039/D2CE00060A
_journal_year 2022
_chemical_formula_moiety 'C14 H14 F4 N2 O6 Zn'
_chemical_formula_sum 'C14 H14 F4 N2 O6 Zn'
_chemical_formula_weight 447.64
_space_group_crystal_system monoclinic
_space_group_IT_number 14
_space_group_name_Hall '-P 2yn'
_space_group_name_H-M_alt 'P 1 21/n 1'
_atom_sites_solution_hydrogens mixed
_atom_sites_solution_primary dual
_audit_creation_date 2020-09-25
_audit_creation_method
;
Olex2 1.3-ac4
(compiled 2019.04.23 svn.r3594 for Rigaku Oxford Diffraction, GUI svn.r5739)
;
_audit_update_record
;
2021-12-10 deposited with the CCDC.	2022-01-26 downloaded from the CCDC.
;
_cell_angle_alpha 90
_cell_angle_beta 104.438(3)
_cell_angle_gamma 90
_cell_formula_units_Z 4
_cell_length_a 8.5208(3)
_cell_length_b 16.3781(5)
_cell_length_c 12.7517(4)
_cell_measurement_reflns_used 7608
_cell_measurement_temperature 93.15
_cell_measurement_theta_max 29.6460
_cell_measurement_theta_min 2.0670
_cell_volume 1723.36(10)
_computing_cell_refinement 'CrysAlisPro 1.171.40.47a (Rigaku OD, 2019)'
_computing_data_collection 'CrysAlisPro 1.171.40.47a (Rigaku OD, 2019)'
_computing_data_reduction 'CrysAlisPro 1.171.40.47a (Rigaku OD, 2019)'
_computing_molecular_graphics 'Olex2 (Dolomanov et al., 2009)'
_computing_publication_material 'Olex2 (Dolomanov et al., 2009)'
_computing_structure_refinement 'ShelXL (Sheldrick, 2015)'
_computing_structure_solution 'ShelXT (Sheldrick, 2015)'
_diffrn_ambient_temperature 93.15
_diffrn_detector 'CCD plate'
_diffrn_detector_area_resol_mean 10.0000
_diffrn_detector_type HyPix
_diffrn_measured_fraction_theta_full 0.999
_diffrn_measured_fraction_theta_max 0.998
_diffrn_measurement_details
;
List of Runs (angles in degrees, time in seconds):

  # Type    Start    End  Width  t~exp~   \w     \q     \k     \f   Frames
#--------------------------------------------------------------------------
  1  \w     18.00  95.00   0.50    2.26    --   12.40  33.00 -58.00  154
  2  \w    -64.00  43.00   0.50    2.26    --   12.40 -33.00 142.00  214
  3  \w     62.00  88.00   0.50    2.26    --   12.40 178.00  60.00   52
  4  \w    -23.00  32.00   0.50    2.26    --  -13.03 -99.00  30.00  110
;
_diffrn_measurement_device 'four-circle diffractometer'
_diffrn_measurement_device_type 'XtaLAB Synergy, Single source at offset/far, HyPix'
_diffrn_measurement_method '\w scans'
_diffrn_orient_matrix_type 'CrysAlisPro convention (1999,Acta A55,543-557)'
_diffrn_orient_matrix_UB_11 -0.0815486000
_diffrn_orient_matrix_UB_12 -0.0137571000
_diffrn_orient_matrix_UB_13 -0.0149238000
_diffrn_orient_matrix_UB_21 0.0100663000
_diffrn_orient_matrix_UB_22 -0.0118661000
_diffrn_orient_matrix_UB_23 -0.0514243000
_diffrn_orient_matrix_UB_31 0.0251739000
_diffrn_orient_matrix_UB_32 -0.0393178000
_diffrn_orient_matrix_UB_33 0.0207292000
_diffrn_radiation_monochromator mirror
_diffrn_radiation_probe x-ray
_diffrn_radiation_type 'Mo K\a'
_diffrn_radiation_wavelength 0.71073
_diffrn_reflns_av_R_equivalents 0.0273
_diffrn_reflns_av_unetI/netI 0.0311
_diffrn_reflns_Laue_measured_fraction_full 0.999
_diffrn_reflns_Laue_measured_fraction_max 0.998
_diffrn_reflns_limit_h_max 10
_diffrn_reflns_limit_h_min -7
_diffrn_reflns_limit_k_max 20
_diffrn_reflns_limit_k_min -18
_diffrn_reflns_limit_l_max 15
_diffrn_reflns_limit_l_min -15
_diffrn_reflns_number 10354
_diffrn_reflns_point_group_measured_fraction_full 0.999
_diffrn_reflns_point_group_measured_fraction_max 0.998
_diffrn_reflns_theta_full 25.242
_diffrn_reflns_theta_max 26.372
_diffrn_reflns_theta_min 2.487
_diffrn_source 'micro-focus sealed X-ray tube'
_diffrn_source_type 'PhotonJet (Mo) X-ray Source'
_exptl_absorpt_coefficient_mu 1.502
_exptl_absorpt_correction_T_max 1.000
_exptl_absorpt_correction_T_min 0.267
_exptl_absorpt_correction_type gaussian
_exptl_absorpt_process_details
;
CrysAlisPro 1.171.40.47a (Rigaku Oxford Diffraction, 2019)
Numerical absorption correction based on gaussian integration over
			a multifaceted crystal model
Empirical absorption correction using spherical harmonics,
 implemented in SCALE3 ABSPACK scaling algorithm.
;
_exptl_crystal_colour 'clear colourless'
_exptl_crystal_colour_lustre clear
_exptl_crystal_colour_primary colourless
_exptl_crystal_density_diffrn 1.725
_exptl_crystal_description block
_exptl_crystal_F_000 904
_exptl_crystal_size_max 0.521
_exptl_crystal_size_mid 0.205
_exptl_crystal_size_min 0.141
_refine_diff_density_max 0.401
_refine_diff_density_min -0.576
_refine_diff_density_rms 0.065
_refine_ls_extinction_method none
_refine_ls_goodness_of_fit_ref 1.054
_refine_ls_hydrogen_treatment mixed
_refine_ls_matrix_type full
_refine_ls_number_parameters 259
_refine_ls_number_reflns 3511
_refine_ls_number_restraints 0
_refine_ls_restrained_S_all 1.054
_refine_ls_R_factor_all 0.0330
_refine_ls_R_factor_gt 0.0287
_refine_ls_shift/su_max 0.001
_refine_ls_shift/su_mean 0.000
_refine_ls_structure_factor_coef Fsqd
_refine_ls_weighting_details 'w=1/[\s^2^(Fo^2^)+(0.0360P)^2^+0.9552P] where P=(Fo^2^+2Fc^2^)/3'
_refine_ls_weighting_scheme calc
_refine_ls_wR_factor_gt 0.0719
_refine_ls_wR_factor_ref 0.0738
_reflns_Friedel_coverage 0.000
_reflns_number_gt 3159
_reflns_number_total 3511
_reflns_threshold_expression 'I > 2\s(I)'
_cod_data_source_file d2ce00060a2.cif
_cod_data_source_block kuths4-80s_dmf_1
_cod_original_cell_volume 1723.35(10)
_cod_database_code 7244365
_shelx_shelxl_version_number 2018/3
_chemical_oxdiff_formula 'C64 H56 F16 O24 Zn4 '
_shelx_space_group_comment
;
The symmetry employed for this shelxl refinement is uniquely defined
by the following loop, which should always be used as a source of
symmetry information in preference to the above space-group names.
They are only intended as comments.
;
_diffrn_oxdiff_digest_frames
;
01a6546908cc423f5d4da9c4631c9fc4ba00530abfd
;
_reflns_odcompleteness_completeness 99.81
_reflns_odcompleteness_iscentric 1
_reflns_odcompleteness_theta 26.32
_olex2_refinement_description
;
1. Fixed Uiso
 At 1.2 times of:
  All C(H) groups
 At 1.5 times of:
  All C(H,H,H) groups
2.a Aromatic/amide H refined with riding coordinates:
 C00H(H00H), C00L(H00L)
2.b Idealised Me refined as rotating group:
 C00O(H00A,H00B,H00C), C00P(H00D,H00E,H00F), C00Q(H00G,H00I,H00J)
;
_olex2_submission_special_instructions 'No special instructions were received'
_oxdiff_exptl_absorpt_empirical_details
;
Empirical correction (ABSPACK) includes:
- Absorption correction using spherical harmonics
- Frame scaling
;
_oxdiff_exptl_absorpt_empirical_full_max 1.214
_oxdiff_exptl_absorpt_empirical_full_min 0.742

loop_
_space_group_symop_operation_xyz
'x, y, z'
'-x+1/2, y+1/2, -z+1/2'
'-x, -y, -z'
'x-1/2, -y-1/2, z-1/2'

loop_
_atom_site_label
_atom_site_type_symbol
_atom_site_fract_x
_atom_site_fract_y
_atom_site_fract_z
_atom_site_U_iso_or_equiv
_atom_site_adp_type
_atom_site_occupancy
_atom_site_site_symmetry_order
_atom_site_calc_flag
_atom_site_refinement_flags_posn
_atom_site_refinement_flags_adp
_atom_site_refinement_flags_occupancy
_atom_site_disorder_assembly
_atom_site_disorder_group
Zn01 Zn 0.36103(3) 0.21760(2) 0.30738(2) 0.01572(8) Uani 1 1 d . . . . .
F002 F 0.45716(16) 0.46121(7) 0.81694(9) 0.0253(3) Uani 1 1 d . . . . .
F003 F 0.09785(15) 0.57640(7) 0.51438(10) 0.0251(3) Uani 1 1 d . . . . .
F004 F 0.18423(16) 0.46632(7) 0.38488(9) 0.0263(3) Uani 1 1 d . . . . .
F005 F 0.23121(17) 0.57249(7) 0.73221(10) 0.0284(3) Uani 1 1 d . . . . .
O006 O 0.52923(18) 0.14191(8) 0.39233(11) 0.0206(3) Uani 1 1 d . . . . .
O007 O 0.30161(18) 0.29784(8) 0.40261(11) 0.0193(3) Uani 1 1 d . . . . .
O008 O 0.54341(19) 0.26735(8) 0.66574(11) 0.0210(3) Uani 1 1 d . . . . .
O009 O 0.69548(18) 0.36662(8) 0.75854(11) 0.0216(3) Uani 1 1 d . . . . .
O00A O 0.45096(18) 0.25639(9) 0.18963(11) 0.0217(3) Uani 1 1 d . . . . .
O00B O 0.55830(17) 0.34137(8) 0.44763(11) 0.0205(3) Uani 1 1 d . . . . .
N00C N 0.6544(2) 0.07888(10) 0.54817(13) 0.0194(4) Uani 1 1 d . . . . .
N00D N 0.4619(2) 0.27014(9) 0.01626(13) 0.0190(4) Uani 1 1 d . . . . .
C00E C 0.3688(2) 0.40336(11) 0.53220(15) 0.0147(4) Uani 1 1 d . . . . .
C00F C 0.4179(2) 0.34270(11) 0.45572(14) 0.0146(4) Uani 1 1 d . . . . .
C00G C 0.4428(2) 0.40298(11) 0.64347(15) 0.0147(4) Uani 1 1 d . . . . .
C00H C 0.5569(3) 0.13455(11) 0.49293(16) 0.0186(4) Uani 1 1 d . . . . .
H00H H 0.504793 0.171056 0.531310 0.022 Uiso 1 1 calc R . . . .
C00I C 0.3949(3) 0.46092(11) 0.70855(15) 0.0169(4) Uani 1 1 d . . . . .
C00J C 0.5688(3) 0.33937(12) 0.69216(15) 0.0163(4) Uani 1 1 d . . . . .
C00K C 0.2777(3) 0.51817(11) 0.66648(16) 0.0181(4) Uani 1 1 d . . . . .
C00L C 0.3912(3) 0.24414(12) 0.09014(15) 0.0184(4) Uani 1 1 d . . . . .
H00L H 0.291805 0.215161 0.068044 0.022 Uiso 1 1 calc R . . . .
C00M C 0.2091(2) 0.51963(11) 0.55712(16) 0.0175(4) Uani 1 1 d . . . . .
C00N C 0.2544(3) 0.46203(11) 0.49128(15) 0.0169(4) Uani 1 1 d . . . . .
C00O C 0.3925(3) 0.25480(13) -0.09936(16) 0.0235(5) Uani 1 1 d . . . . .
H00A H 0.469668 0.223376 -0.128732 0.035 Uiso 1 1 calc GR . . . .
H00B H 0.369920 0.306968 -0.137822 0.035 Uiso 1 1 calc GR . . . .
H00C H 0.291539 0.223820 -0.108781 0.035 Uiso 1 1 calc GR . . . .
C00P C 0.6864(3) 0.07297(13) 0.66598(17) 0.0304(5) Uani 1 1 d . . . . .
H00D H 0.801077 0.084456 0.698535 0.046 Uiso 1 1 calc GR . . . .
H00E H 0.660341 0.017771 0.686058 0.046 Uiso 1 1 calc GR . . . .
H00F H 0.619194 0.112710 0.692328 0.046 Uiso 1 1 calc GR . . . .
C00Q C 0.7396(3) 0.02192(13) 0.49444(18) 0.0283(5) Uani 1 1 d . . . . .
H00G H 0.684482 0.019048 0.417283 0.042 Uiso 1 1 calc GR . . . .
H00I H 0.740429 -0.032318 0.527038 0.042 Uiso 1 1 calc GR . . . .
H00J H 0.851278 0.040637 0.502790 0.042 Uiso 1 1 calc GR . . . .
C00R C 0.6148(3) 0.31420(16) 0.0475(2) 0.0283(5) Uani 1 1 d . . . . .
H00K H 0.640(4) 0.338(2) -0.018(3) 0.075(11) Uiso 1 1 d . . . . .
H00M H 0.690(5) 0.279(2) 0.072(3) 0.058(11) Uiso 1 1 d . . . . .
H00N H 0.605(4) 0.359(2) 0.092(3) 0.075(11) Uiso 1 1 d . . . . .

loop_
_atom_site_aniso_label
_atom_site_aniso_U_11
_atom_site_aniso_U_22
_atom_site_aniso_U_33
_atom_site_aniso_U_23
_atom_site_aniso_U_13
_atom_site_aniso_U_12
Zn01 0.01820(14) 0.01583(14) 0.01126(13) -0.00171(7) 0.00013(9) -0.00035(9)
F002 0.0319(8) 0.0288(7) 0.0124(6) -0.0040(4) 0.0002(5) 0.0041(5)
F003 0.0232(7) 0.0211(6) 0.0276(7) -0.0010(5) -0.0002(5) 0.0058(5)
F004 0.0305(8) 0.0299(7) 0.0142(6) 0.0001(5) -0.0027(5) 0.0075(5)
F005 0.0340(8) 0.0259(7) 0.0238(7) -0.0088(5) 0.0045(6) 0.0063(5)
O006 0.0206(8) 0.0226(7) 0.0159(7) -0.0011(5) -0.0008(6) 0.0019(6)
O007 0.0185(8) 0.0205(7) 0.0175(7) -0.0057(5) 0.0019(6) -0.0013(6)
O008 0.0286(9) 0.0142(7) 0.0177(7) -0.0016(5) 0.0012(6) 0.0015(6)
O009 0.0206(8) 0.0183(7) 0.0199(7) 0.0003(5) -0.0063(6) 0.0007(6)
O00A 0.0236(8) 0.0258(8) 0.0156(7) -0.0026(5) 0.0045(6) -0.0047(6)
O00B 0.0174(8) 0.0259(8) 0.0180(7) -0.0028(5) 0.0041(6) 0.0007(6)
N00C 0.0231(10) 0.0162(8) 0.0168(8) -0.0009(6) 0.0009(7) 0.0025(7)
N00D 0.0222(10) 0.0185(8) 0.0168(9) -0.0033(6) 0.0059(7) -0.0028(7)
C00E 0.0127(10) 0.0157(9) 0.0151(9) -0.0013(7) 0.0023(8) -0.0017(7)
C00F 0.0191(11) 0.0144(9) 0.0088(8) 0.0022(6) 0.0008(8) 0.0013(8)
C00G 0.0132(10) 0.0153(9) 0.0138(9) -0.0007(7) 0.0001(8) -0.0031(7)
C00H 0.0196(11) 0.0152(9) 0.0193(10) -0.0029(7) 0.0016(8) -0.0007(8)
C00I 0.0196(11) 0.0176(10) 0.0107(9) -0.0007(7) -0.0015(8) -0.0024(8)
C00J 0.0191(11) 0.0190(10) 0.0106(9) 0.0022(7) 0.0035(8) 0.0015(8)
C00K 0.0215(11) 0.0139(9) 0.0186(10) -0.0060(7) 0.0046(8) -0.0002(8)
C00L 0.0205(11) 0.0158(9) 0.0188(10) -0.0014(7) 0.0049(8) -0.0007(8)
C00M 0.0148(10) 0.0128(9) 0.0223(10) 0.0018(7) 0.0000(8) 0.0015(8)
C00N 0.0183(11) 0.0173(10) 0.0122(9) 0.0005(7) -0.0018(8) -0.0029(8)
C00O 0.0301(13) 0.0254(11) 0.0150(10) 0.0004(8) 0.0055(9) -0.0024(9)
C00P 0.0500(16) 0.0210(11) 0.0176(10) 0.0035(8) 0.0037(10) 0.0088(10)
C00Q 0.0308(13) 0.0268(12) 0.0262(12) 0.0011(8) 0.0048(10) 0.0111(10)
C00R 0.0272(14) 0.0308(13) 0.0303(13) -0.0082(10) 0.0138(11) -0.0112(11)

loop_
_atom_type_symbol
_atom_type_description
_atom_type_scat_dispersion_real
_atom_type_scat_dispersion_imag
_atom_type_scat_source
C C 0.0033 0.0016 'International Tables Vol C Tables 4.2.6.8 and 6.1.1.4'
H H 0.0000 0.0000 'International Tables Vol C Tables 4.2.6.8 and 6.1.1.4'
F F 0.0171 0.0103 'International Tables Vol C Tables 4.2.6.8 and 6.1.1.4'
N N 0.0061 0.0033 'International Tables Vol C Tables 4.2.6.8 and 6.1.1.4'
O O 0.0106 0.0060 'International Tables Vol C Tables 4.2.6.8 and 6.1.1.4'
Zn Zn 0.2839 1.4301 'International Tables Vol C Tables 4.2.6.8 and 6.1.1.4'

loop_
_exptl_crystal_face_index_h
_exptl_crystal_face_index_k
_exptl_crystal_face_index_l
_exptl_crystal_face_perp_dist
-1 0 1 0.0622
0 -2 1 0.1661
0 1 0 0.1204
0 0 1 0.2170
0 0 -1 0.2170
1 -1 -1 0.0943
1 2 -2 0.1555
1 1 -2 0.1441
1 0 -2 0.1366
1 -1 -2 0.1380
1 -2 -2 0.1313
-1 2 2 0.1414
-1 2 1 0.1093
-1 0 2 0.1384
-2 1 2 0.0685
1 0 -1 0.0791
1 0 2 0.2620
1 2 2 0.2660
1 -1 2 0.2595
-1 1 -2 0.2542
0 -1 0 0.0843
-1 -2 1 0.0821

loop_
_geom_angle_atom_site_label_1
_geom_angle_atom_site_label_2
_geom_angle_atom_site_label_3
_geom_angle
_geom_angle_site_symmetry_1
_geom_angle_site_symmetry_3
_geom_angle_publ_flag
O007 Zn01 O006 110.17(6) . . ?
O007 Zn01 O009 113.34(6) . 4_565 ?
O007 Zn01 O00A 118.30(6) . . ?
O009 Zn01 O006 95.61(6) 4_565 . ?
O00A Zn01 O006 104.63(6) . . ?
O00A Zn01 O009 111.93(6) . 4_565 ?
C00H O006 Zn01 122.83(13) . . ?
C00F O007 Zn01 115.50(12) . . ?
C00J O009 Zn01 112.82(12) . 4_666 ?
C00L O00A Zn01 125.76(14) . . ?
C00H N00C C00P 121.86(17) . . ?
C00H N00C C00Q 121.05(17) . . ?
C00Q N00C C00P 117.05(17) . . ?
C00L N00D C00O 121.66(18) . . ?
C00L N00D C00R 120.35(18) . . ?
C00R N00D C00O 117.98(17) . . ?
C00G C00E C00F 121.31(17) . . ?
C00N C00E C00F 119.66(16) . . ?
C00N C00E C00G 118.97(17) . . ?
O007 C00F C00E 114.37(17) . . ?
O00B C00F O007 125.93(17) . . ?
O00B C00F C00E 119.69(17) . . ?
C00E C00G C00J 120.82(16) . . ?
C00I C00G C00E 118.50(17) . . ?
C00I C00G C00J 120.66(17) . . ?
O006 C00H N00C 123.30(18) . . ?
F002 C00I C00G 121.00(17) . . ?
F002 C00I C00K 117.23(16) . . ?
C00K C00I C00G 121.72(18) . . ?
O008 C00J O009 125.38(18) . . ?
O008 C00J C00G 119.29(18) . . ?
O009 C00J C00G 115.33(16) . . ?
F005 C00K C00I 120.27(17) . . ?
F005 C00K C00M 120.28(18) . . ?
C00M C00K C00I 119.45(17) . . ?
O00A C00L N00D 121.98(19) . . ?
F003 C00M C00K 120.24(17) . . ?
F003 C00M C00N 120.18(17) . . ?
C00K C00M C00N 119.58(18) . . ?
F004 C00N C00E 121.02(17) . . ?
F004 C00N C00M 117.23(17) . . ?
C00E C00N C00M 121.73(18) . . ?

loop_
_geom_bond_atom_site_label_1
_geom_bond_atom_site_label_2
_geom_bond_distance
_geom_bond_site_symmetry_2
_geom_bond_publ_flag
Zn01 O006 1.9974(14) . ?
Zn01 O007 1.9402(13) . ?
Zn01 O009 1.9602(14) 4_565 ?
Zn01 O00A 1.9543(14) . ?
F002 C00I 1.351(2) . ?
F003 C00M 1.342(2) . ?
F004 C00N 1.341(2) . ?
F005 C00K 1.348(2) . ?
O006 C00H 1.251(2) . ?
O007 C00F 1.283(2) . ?
O008 C00J 1.231(2) . ?
O009 C00J 1.275(2) . ?
O00A C00L 1.260(2) . ?
O00B C00F 1.226(2) . ?
N00C C00H 1.314(3) . ?
N00C C00P 1.462(3) . ?
N00C C00Q 1.454(3) . ?
N00D C00L 1.310(3) . ?
N00D C00O 1.467(3) . ?
N00D C00R 1.456(3) . ?
C00E C00F 1.522(2) . ?
C00E C00G 1.402(3) . ?
C00E C00N 1.376(3) . ?
C00G C00I 1.388(3) . ?
C00G C00J 1.513(3) . ?
C00I C00K 1.378(3) . ?
C00K C00M 1.371(3) . ?
C00M C00N 1.381(3) . ?

loop_
_exptl_oxdiff_crystal_face_indexfrac_h
_exptl_oxdiff_crystal_face_indexfrac_k
_exptl_oxdiff_crystal_face_indexfrac_l
_exptl_oxdiff_crystal_face_x
_exptl_oxdiff_crystal_face_y
_exptl_oxdiff_crystal_face_z
-1.0000 -0.0000 1.0000 0.0666 -0.0615 -0.0044
-0.0000 -2.0000 1.0000 0.0126 -0.0277 0.0994
0.0000 1.0000 0.0000 -0.0138 -0.0119 -0.0393
-0.0000 0.0000 1.0000 -0.0149 -0.0514 0.0207
0.0000 -0.0000 -1.0000 0.0149 0.0514 -0.0207
1.0000 -1.0000 -1.0000 -0.0529 0.0734 0.0438
1.0000 2.0000 -2.0000 -0.0792 0.0892 -0.0949
1.0000 1.0000 -2.0000 -0.0655 0.1010 -0.0556
1.0000 0.0000 -2.0000 -0.0517 0.1129 -0.0163
1.0000 -1.0000 -2.0000 -0.0379 0.1248 0.0230
1.0000 -2.0000 -2.0000 -0.0242 0.1366 0.0624
-1.0000 2.0000 2.0000 0.0242 -0.1366 -0.0624
-1.0000 2.0000 1.0000 0.0391 -0.0852 -0.0831
-1.0000 -0.0000 2.0000 0.0517 -0.1129 0.0163
-2.0000 1.0000 2.0000 0.1195 -0.1348 -0.0482
1.0000 0.0000 -1.0000 -0.0666 0.0615 0.0044
1.0000 0.0000 2.0000 -0.1114 -0.0928 0.0666
1.0000 2.0000 2.0000 -0.1389 -0.1165 -0.0120
1.0000 -1.0000 2.0000 -0.0976 -0.0809 0.1060
-1.0000 1.0000 -2.0000 0.0976 0.0809 -0.1060
-0.0000 -1.0000 -0.0000 0.0138 0.0119 0.0393
-1.0000 -2.0000 1.0000 0.0941 -0.0378 0.0742
